data_2212595
loop_
_publ_author_name
'Hai-Ping Huang'
'Qiong Wu'
'Li-Xia Liu'
'Qing-Fu Sun'

_publ_section_title
;
 4-Benzyl-3,5-diphenyl-1<i>H</i>-pyrazole
;
_journal_coeditor_code HG2185
_journal_issue 3
_journal_name_full 'Acta Crystallographica Section E'
_journal_page_first o1473
_journal_page_last o1474
_journal_paper_doi 10.1107/S1600536807008434
_journal_volume 63
_journal_year 2007
_chemical_formula_iupac 'C22 H18 N2'
_chemical_formula_moiety 'C22 H18 N2'
_chemical_formula_sum 'C22 H18 N2'
_chemical_formula_weight 310.38
_chemical_name_systematic
;
4-Benzyl-3,5-diphenyl-1<i>H</i>-pyrazole
;
_space_group_IT_number 14
_symmetry_cell_setting monoclinic
_symmetry_space_group_name_Hall '-P 2ybc'
_symmetry_space_group_name_H-M 'P 1 21/c 1'
_atom_sites_solution_hydrogens geom
_atom_sites_solution_primary direct
_atom_sites_solution_secondary difmap
_audit_creation_method SHELXL-97
_cell_angle_alpha 90.00
_cell_angle_beta 119.96(2)
_cell_angle_gamma 90.00
_cell_formula_units_Z 4
_cell_length_a 9.6145(9)
_cell_length_b 18.755(4)
_cell_length_c 10.887(5)
_cell_measurement_reflns_used 586
_cell_measurement_temperature 291(2)
_cell_measurement_theta_max 26.00
_cell_measurement_theta_min 1.09
_cell_volume 1700.8(9)
_computing_cell_refinement RAPID-AUTO
_computing_data_collection 'RAPID-AUTO (Rigaku, 1999)'
_computing_data_reduction RAPID-AUTO
_computing_molecular_graphics 'SHELXTL (Sheldrick, 2001)'
_computing_publication_material SHELXTL
_computing_structure_refinement 'SHELXL97 (Sheldrick, 1997)'
_computing_structure_solution 'SHELXS97 (Sheldrick, 1997)'
_diffrn_ambient_temperature 291(2)
_diffrn_measured_fraction_theta_full 0.978
_diffrn_measured_fraction_theta_max 0.978
_diffrn_measurement_device_type 'Rigaku R-AXIS RAPID IP'
_diffrn_measurement_method Oscillation
_diffrn_radiation_monochromator graphite
_diffrn_radiation_source 'Rotating Anode'
_diffrn_radiation_type MoK\a
_diffrn_radiation_wavelength 0.71073
_diffrn_reflns_av_R_equivalents 0.0278
_diffrn_reflns_av_sigmaI/netI 0.0370
_diffrn_reflns_limit_h_max 11
_diffrn_reflns_limit_h_min -11
_diffrn_reflns_limit_k_max 21
_diffrn_reflns_limit_k_min -23
_diffrn_reflns_limit_l_max 13
_diffrn_reflns_limit_l_min -13
_diffrn_reflns_number 6059
_diffrn_reflns_theta_full 26.00
_diffrn_reflns_theta_max 26.00
_diffrn_reflns_theta_min 2.17
_diffrn_standards_decay_% <1
_diffrn_standards_interval_count 0
_diffrn_standards_number 0
_exptl_absorpt_coefficient_mu 0.071
_exptl_absorpt_correction_T_max 0.99
_exptl_absorpt_correction_T_min 0.98
_exptl_absorpt_correction_type multi-scan
_exptl_absorpt_process_details '(ABSCOR; Higashi, 1995)'
_exptl_crystal_colour colourless
_exptl_crystal_density_diffrn 1.212
_exptl_crystal_density_method 'not measured'
_exptl_crystal_description block
_exptl_crystal_F_000 656
_exptl_crystal_size_max 0.25
_exptl_crystal_size_mid 0.20
_exptl_crystal_size_min 0.10
_refine_diff_density_max 0.137
_refine_diff_density_min -0.162
_refine_ls_extinction_coef 0.036(3)
_refine_ls_extinction_expression Fc^*^=kFc[1+0.001xFc^2^\l^3^/sin(2\q)]^-1/4^
_refine_ls_extinction_method SHELXL97
_refine_ls_goodness_of_fit_ref 1.025
_refine_ls_hydrogen_treatment constr
_refine_ls_matrix_type full
_refine_ls_number_parameters 218
_refine_ls_number_reflns 3274
_refine_ls_number_restraints 0
_refine_ls_restrained_S_all 1.025
_refine_ls_R_factor_all 0.0794
_refine_ls_R_factor_gt 0.0505
_refine_ls_shift/su_max 0.001
_refine_ls_shift/su_mean 0.000
_refine_ls_structure_factor_coef Fsqd
_refine_ls_weighting_details 'calc w=1/[\s^2^(Fo^2^)+(0.06P)^2^+0.2139P] where P=(Fo^2^+2Fc^2^)/3'
_refine_ls_weighting_scheme calc
_refine_ls_wR_factor_gt 0.1183
_refine_ls_wR_factor_ref 0.1283
_reflns_number_gt 2271
_reflns_number_total 3274
_reflns_threshold_expression I>2\s(I)
_cod_data_source_file hg2185.cif
_cod_data_source_block I
_cod_depositor_comments
;
The following automatic conversions were performed:
'_symmetry_cell_setting' value 'Monoclinic' changed to 'monoclinic'
according to '/home/saulius/struct/CIF-dictionaries/cif_core.dic'
dictionary named 'cif_core.dic' version 2.4.1 from 2010-06-29.

Automatic conversion script
Id: cif_fix_enum 1527 2010-12-29 10:47:43Z saulius 

The following automatic conversions were performed:

'_symmetry_cell_setting' value 'Monoclinic' changed to 'monoclinic'
according to /home/saulius/struct/CIF-dictionaries/cif_core.dic
dictionary named 'cif_core.dic' version 2.4.1 from 2010-06-29.

Automatic conversion script
Id: cif_fix_values 1715 2011-07-08 13:25:40Z adriana 
;
_cod_original_sg_symbol_H-M 'P 21/c'
_cod_database_code 2212595
_cod_database_fobs_code 2212595

loop_
_symmetry_equiv_pos_as_xyz
'x, y, z'
'-x, y+1/2, -z+1/2'
'-x, -y, -z'
'x, -y-1/2, z-1/2'

loop_
_atom_site_type_symbol
_atom_site_label
_atom_site_fract_x
_atom_site_fract_y
_atom_site_fract_z
_atom_site_U_iso_or_equiv
_atom_site_adp_type
_atom_site_calc_flag
_atom_site_refinement_flags
_atom_site_occupancy
N N1 0.35807(17) 0.94747(8) 0.96026(15) 0.0507(4) Uani d . 1
H H1 0.4065 0.9799 1.0365 0.061 Uiso d R 1
N N2 0.42902(16) 0.93936(8) 0.88124(15) 0.0494(4) Uani d . 1
C C1 0.34202(19) 0.89014(9) 0.78384(17) 0.0433(4) Uani d . 1
C C2 0.21262(19) 0.86743(9) 0.80114(17) 0.0435(4) Uani d . 1
C C3 0.2282(2) 0.90572(9) 0.91570(18) 0.0461(4) Uani d . 1
C C4 0.1383(2) 0.90519(9) 0.99230(19) 0.0487(4) Uani d . 1
C C5 -0.0280(2) 0.90852(10) 0.9211(2) 0.0577(5) Uani d . 1
H H5 -0.0849 0.9099 0.8226 0.069 Uiso calc R 1
C C6 -0.1092(3) 0.90971(11) 0.9950(3) 0.0721(6) Uani d . 1
H H6 -0.2208 0.9117 0.9463 0.087 Uiso calc R 1
C C7 -0.0265(3) 0.90804(12) 1.1401(3) 0.0825(7) Uani d . 1
H H7 -0.0822 0.9094 1.1895 0.099 Uiso calc R 1
C C8 0.1383(3) 0.90442(12) 1.2133(3) 0.0774(7) Uani d . 1
H H8 0.1942 0.9030 1.3118 0.093 Uiso calc R 1
C C9 0.2202(3) 0.90294(11) 1.1394(2) 0.0615(5) Uani d . 1
H H9 0.3317 0.9004 1.1887 0.074 Uiso calc R 1
C C10 0.0838(2) 0.81386(9) 0.71728(18) 0.0492(4) Uani d . 1
H H10A 0.0266 0.8037 0.7677 0.059 Uiso calc R 1
H H10B 0.1344 0.7699 0.7129 0.059 Uiso calc R 1
C C11 -0.03673(19) 0.83620(10) 0.56793(18) 0.0472(4) Uani d . 1
C C12 -0.1098(3) 0.78487(13) 0.4643(2) 0.0735(6) Uani d . 1
H H12 -0.0801 0.7373 0.4862 0.088 Uiso calc R 1
C C13 -0.2259(3) 0.8030(2) 0.3294(3) 0.0993(9) Uani d . 1
H H13 -0.2730 0.7677 0.2606 0.119 Uiso calc R 1
C C14 -0.2726(3) 0.8716(2) 0.2953(3) 0.0997(10) Uani d . 1
H H14 -0.3537 0.8831 0.2043 0.120 Uiso calc R 1
C C15 -0.2000(3) 0.92397(15) 0.3952(3) 0.0830(8) Uani d . 1
H H15 -0.2299 0.9713 0.3714 0.100 Uiso calc R 1
C C16 -0.0818(2) 0.90635(11) 0.5320(2) 0.0611(5) Uani d . 1
H H16 -0.0329 0.9420 0.5997 0.073 Uiso calc R 1
C C17 0.39434(19) 0.86853(10) 0.68292(17) 0.0465(4) Uani d . 1
C C18 0.3635(2) 0.80186(11) 0.6212(2) 0.0618(5) Uani d . 1
H H18 0.3025 0.7695 0.6391 0.074 Uiso calc R 1
C C19 0.4224(3) 0.78254(14) 0.5328(2) 0.0743(6) Uani d . 1
H H19 0.4000 0.7375 0.4916 0.089 Uiso calc R 1
C C20 0.5129(3) 0.82919(15) 0.5057(2) 0.0764(7) Uani d . 1
H H20 0.5536 0.8158 0.4475 0.092 Uiso calc R 1
C C21 0.5429(3) 0.89542(14) 0.5646(2) 0.0759(7) Uani d . 1
H H21 0.6040 0.9274 0.5460 0.091 Uiso calc R 1
C C22 0.4838(2) 0.91557(11) 0.6514(2) 0.0616(5) Uani d . 1
H H22 0.5040 0.9613 0.6894 0.074 Uiso calc R 1

loop_
_atom_site_aniso_label
_atom_site_aniso_U_11
_atom_site_aniso_U_22
_atom_site_aniso_U_33
_atom_site_aniso_U_12
_atom_site_aniso_U_13
_atom_site_aniso_U_23
N1 0.0480(8) 0.0555(9) 0.0486(8) -0.0109(7) 0.0241(7) -0.0118(7)
N2 0.0445(8) 0.0556(9) 0.0469(8) -0.0093(7) 0.0220(7) -0.0094(7)
C1 0.0420(9) 0.0418(9) 0.0408(9) -0.0020(7) 0.0166(8) -0.0016(7)
C2 0.0419(9) 0.0395(9) 0.0424(9) -0.0021(7) 0.0161(8) 0.0013(7)
C3 0.0409(9) 0.0463(10) 0.0463(9) -0.0041(8) 0.0182(8) 0.0010(7)
C4 0.0522(10) 0.0427(10) 0.0545(11) -0.0009(8) 0.0293(9) 0.0017(8)
C5 0.0534(11) 0.0513(11) 0.0702(13) -0.0025(9) 0.0322(10) 0.0012(9)
C6 0.0668(13) 0.0641(14) 0.1035(19) 0.0010(10) 0.0560(14) 0.0016(12)
C7 0.1004(19) 0.0743(16) 0.112(2) 0.0056(13) 0.0829(18) 0.0087(13)
C8 0.1002(18) 0.0801(16) 0.0700(14) 0.0119(13) 0.0561(14) 0.0088(11)
C9 0.0643(12) 0.0644(13) 0.0589(12) 0.0060(10) 0.0329(11) 0.0055(9)
C10 0.0472(10) 0.0416(10) 0.0550(11) -0.0069(8) 0.0225(9) -0.0017(8)
C11 0.0378(8) 0.0535(11) 0.0502(10) -0.0052(8) 0.0218(8) -0.0039(8)
C12 0.0628(13) 0.0791(16) 0.0685(14) -0.0151(11) 0.0252(12) -0.0233(11)
C13 0.0661(16) 0.155(3) 0.0585(16) -0.0270(18) 0.0172(14) -0.0295(17)
C14 0.0483(13) 0.185(3) 0.0568(15) 0.0033(18) 0.0191(12) 0.022(2)
C15 0.0626(14) 0.107(2) 0.0844(18) 0.0204(14) 0.0407(15) 0.0400(16)
C16 0.0572(11) 0.0610(13) 0.0661(13) 0.0040(9) 0.0314(11) 0.0087(10)
C17 0.0384(9) 0.0534(10) 0.0395(9) 0.0013(8) 0.0133(8) -0.0004(7)
C18 0.0597(12) 0.0631(13) 0.0571(12) -0.0061(10) 0.0250(10) -0.0132(10)
C19 0.0744(15) 0.0791(16) 0.0599(13) 0.0084(12) 0.0265(12) -0.0206(11)
C20 0.0698(14) 0.108(2) 0.0565(13) 0.0186(13) 0.0355(12) -0.0021(12)
C21 0.0721(14) 0.0963(19) 0.0746(14) 0.0016(13) 0.0481(13) 0.0019(13)
C22 0.0609(12) 0.0659(13) 0.0635(12) -0.0049(10) 0.0351(11) -0.0051(9)

loop_
_atom_type_symbol
_atom_type_description
_atom_type_scat_dispersion_real
_atom_type_scat_dispersion_imag
_atom_type_scat_source
C C 0.0033 0.0016 'International Tables Vol C Tables 4.2.6.8 and 6.1.1.4'
H H 0.0000 0.0000 'International Tables Vol C Tables 4.2.6.8 and 6.1.1.4'
N N 0.0061 0.0033 'International Tables Vol C Tables 4.2.6.8 and 6.1.1.4'

loop_
_geom_angle_atom_site_label_1
_geom_angle_atom_site_label_2
_geom_angle_atom_site_label_3
_geom_angle
N2 N1 H1 116.7
C1 N2 N1 105.60(10)
C1 C2 C10 129.4(2)
C2 C10 C11 115.20(10)
C3 N1 H1 130.9
C3 N1 N2 112.30(10)
N2 C1 C2 110.23(14)
N2 C1 C17 117.97(14)
C2 C1 C17 131.80(15)
C3 C2 C1 104.93(14)
C3 C2 C10 125.6(2)
N1 C3 C2 106.96(14)
N1 C3 C4 120.20(15)
C2 C3 C4 132.77(15)
C5 C4 C9 118.52(17)
C5 C4 C3 121.53(16)
C9 C4 C3 119.94(16)
C6 C5 C4 120.5(2)
C6 C5 H5 119.7
C4 C5 H5 119.7
C7 C6 C5 120.2(2)
C7 C6 H6 119.9
C5 C6 H6 119.9
C6 C7 C8 120.5(2)
C6 C7 H7 119.8
C8 C7 H7 119.8
C7 C8 C9 119.5(2)
C7 C8 H8 120.3
C9 C8 H8 120.3
C8 C9 C4 120.8(2)
C8 C9 H9 119.6
C4 C9 H9 119.6
C2 C10 H10A 108.5
C11 C10 H10A 108.5
C2 C10 H10B 108.5
C11 C10 H10B 108.5
H10A C10 H10B 107.5
C12 C11 C16 118.31(19)
C12 C11 C10 119.39(18)
C16 C11 C10 122.25(16)
C13 C12 C11 120.9(3)
C13 C12 H12 119.6
C11 C12 H12 119.6
C14 C13 C12 120.7(3)
C14 C13 H13 119.6
C12 C13 H13 119.6
C13 C14 C15 119.8(2)
C13 C14 H14 120.1
C15 C14 H14 120.1
C14 C15 C16 120.0(3)
C14 C15 H15 120.0
C16 C15 H15 120.0
C11 C16 C15 120.3(2)
C11 C16 H16 119.9
C15 C16 H16 119.9
C18 C17 C22 117.62(17)
C18 C17 C1 122.79(16)
C22 C17 C1 119.54(16)
C17 C18 C19 120.8(2)
C17 C18 H18 119.6
C19 C18 H18 119.6
C20 C19 C18 120.5(2)
C20 C19 H19 119.8
C18 C19 H19 119.8
C21 C20 C19 119.4(2)
C21 C20 H20 120.3
C19 C20 H20 120.3
C20 C21 C22 120.7(2)
C20 C21 H21 119.6
C22 C21 H21 119.6
C21 C22 C17 120.9(2)
C21 C22 H22 119.5
C17 C22 H22 119.5

loop_
_geom_bond_atom_site_label_1
_geom_bond_atom_site_label_2
_geom_bond_distance
N1 C3 1.342(2)
N1 N2 1.347(2)
N1 H1 0.9427
N2 C1 1.338(2)
C1 C2 1.414(2)
C1 C17 1.475(2)
C2 C3 1.381(2)
C2 C10 1.499(2)
C3 C4 1.471(2)
C4 C5 1.387(3)
C4 C9 1.388(3)
C5 C6 1.373(3)
C5 H5 0.9300
C6 C7 1.369(4)
C6 H6 0.9300
C7 C8 1.375(4)
C7 H7 0.9300
C8 C9 1.378(3)
C8 H8 0.9300
C9 H9 0.9300
C10 C11 1.510(2)
C10 H10A 0.9700
C10 H10B 0.9700
C11 C12 1.379(3)
C11 C16 1.379(3)
C12 C13 1.372(4)
C12 H12 0.9300
C13 C14 1.352(4)
C13 H13 0.9300
C14 C15 1.370(4)
C14 H14 0.9300
C15 C16 1.388(3)
C15 H15 0.9300
C16 H16 0.9300
C17 C18 1.380(3)
C17 C22 1.390(3)
C18 C19 1.386(3)
C18 H18 0.9300
C19 C20 1.366(3)
C19 H19 0.9300
C20 C21 1.361(3)
C20 H20 0.9300
C21 C22 1.376(3)
C21 H21 0.9300
C22 H22 0.9300

loop_
_geom_hbond_atom_site_label_D
_geom_hbond_atom_site_label_H
_geom_hbond_atom_site_label_A
_geom_hbond_site_symmetry_A
_geom_hbond_distance_DH
_geom_hbond_distance_HA
_geom_hbond_distance_DA
_geom_hbond_angle_DHA
_geom_hbond_publ_flag
N1 H1 N2 3_677 0.94 2.05 2.854(2) 143 y
C8 H8 Cg3 1_556 3.00 2.934 3.853(3) 153 y
C12 H12 Cg1 4_575 2.93 2.747 3.857(3) 173 y
C20 H20 Cg2 1_655 2.99 2.902 3.705(3) 135 y

loop_
_geom_torsion_atom_site_label_1
_geom_torsion_atom_site_label_2
_geom_torsion_atom_site_label_3
_geom_torsion_atom_site_label_4
_geom_torsion
C3 N1 N2 C1 -0.64(19)
N1 N2 C1 C2 0.66(18)
N1 N2 C1 C17 -178.43(14)
N2 C1 C2 C3 -0.45(19)
C17 C1 C2 C3 178.47(17)
N2 C1 C2 C10 179.66(16)
C17 C1 C2 C10 -1.4(3)
N2 N1 C3 C2 0.4(2)
N2 N1 C3 C4 177.68(15)
C1 C2 C3 N1 0.05(18)
C10 C2 C3 N1 179.95(16)
C1 C2 C3 C4 -176.79(18)
C10 C2 C3 C4 3.1(3)
N1 C3 C4 C5 134.60(18)
C2 C3 C4 C5 -48.9(3)
N1 C3 C4 C9 -43.9(2)
C2 C3 C4 C9 132.6(2)
C9 C4 C5 C6 0.1(3)
C3 C4 C5 C6 -178.39(18)
C4 C5 C6 C7 0.4(3)
C5 C6 C7 C8 -0.7(4)
C6 C7 C8 C9 0.4(4)
C7 C8 C9 C4 0.1(3)
C5 C4 C9 C8 -0.4(3)
C3 C4 C9 C8 178.17(19)
C3 C2 C10 C11 110.60(19)
C1 C2 C10 C11 -69.5(2)
C2 C10 C11 C12 150.44(17)
C2 C10 C11 C16 -32.3(2)
C16 C11 C12 C13 -0.8(3)
C10 C11 C12 C13 176.60(19)
C11 C12 C13 C14 -0.7(4)
C12 C13 C14 C15 2.0(4)
C13 C14 C15 C16 -1.7(4)
C12 C11 C16 C15 1.1(3)
C10 C11 C16 C15 -176.23(16)
C14 C15 C16 C11 0.1(3)
N2 C1 C17 C18 151.80(18)
C2 C1 C17 C18 -27.0(3)
N2 C1 C17 C22 -25.7(2)
C2 C1 C17 C22 155.47(19)
C22 C17 C18 C19 1.0(3)
C1 C17 C18 C19 -176.53(17)
C17 C18 C19 C20 0.3(3)
C18 C19 C20 C21 -1.0(3)
C19 C20 C21 C22 0.3(3)
C20 C21 C22 C17 1.1(3)
C18 C17 C22 C21 -1.7(3)
C1 C17 C22 C21 175.91(18)

loop_
_cod_related_entry_id
_cod_related_entry_database
_cod_related_entry_code
1 ChemSpider 21125203
